data_1572842
loop_
_publ_author_name
'Balayan, Kajal'
'Sharma, Himanshu'
'Vanka, Kumar'
'Gonnade, Rajesh G.'
'Sen, Sakya S.'

_publ_section_title
;
 Uncovering diverse reactivity of NHCs with diazoalkane: C-H activation,
 C[double bond, length as m-dash]C bond formation, and access to
 N-heterocyclic methylenehydrazine.
;
_journal_issue 44
_journal_name_full 'Chemical science'
_journal_page_first 18387
_journal_page_last 18394
_journal_paper_doi 10.1039/d4sc05740f
_journal_volume 15
_journal_year 2024
_chemical_formula_moiety 'C13 H21 N5'
_chemical_formula_sum 'C13 H21 N5'
_chemical_formula_weight 247.35
_space_group_crystal_system orthorhombic
_space_group_IT_number 61
_space_group_name_Hall '-P 2ac 2ab'
_space_group_name_H-M_alt 'P b c a'
_atom_sites_solution_hydrogens geom
_audit_creation_method SHELXL-2018/3
_audit_update_record
;
2024-04-10 deposited with the CCDC.	2024-10-07 downloaded from the CCDC.
;
_cell_angle_alpha 90
_cell_angle_beta 90
_cell_angle_gamma 90
_cell_formula_units_Z 8
_cell_length_a 12.1510(4)
_cell_length_b 11.9324(5)
_cell_length_c 18.7244(8)
_cell_measurement_reflns_used 9961
_cell_measurement_temperature 100(2)
_cell_measurement_theta_max 29.84
_cell_measurement_theta_min 2.63
_cell_volume 2714.86(19)
_computing_cell_refinement 'SAINT (Bruker, 2016)'
_computing_data_collection 'APEX3 (Bruker, 2016)'
_computing_data_reduction 'SAINT (Bruker, 2016)'
_computing_molecular_graphics 'Bruker SHELXTL, Mercury 2020.20'
_computing_publication_material 'Bruker SHELXTL'
_computing_structure_refinement 'SHELXL-2018/3 (Sheldrick, 2018)'
_computing_structure_solution 'SHELXT 2014/5 (Sheldrick, 2014)'
_diffrn_ambient_temperature 100(2)
_diffrn_detector 'Photon II CPAD Area Detector'
_diffrn_detector_area_resol_mean 7.39
_diffrn_measured_fraction_theta_full 1.000
_diffrn_measured_fraction_theta_max 0.996
_diffrn_measurement_device '\k-geometry diffractometer'
_diffrn_measurement_device_type 'Bruker D8 VENTURE Kappa Duo PHOTON II CPAD'
_diffrn_measurement_method '\f and \w scans'
_diffrn_radiation_monochromator 'multilayer mirrors'
_diffrn_radiation_type MoK\a
_diffrn_radiation_wavelength 0.71073
_diffrn_reflns_av_R_equivalents 0.0693
_diffrn_reflns_av_unetI/netI 0.0400
_diffrn_reflns_Laue_measured_fraction_full 1.000
_diffrn_reflns_Laue_measured_fraction_max 0.996
_diffrn_reflns_limit_h_max 17
_diffrn_reflns_limit_h_min -17
_diffrn_reflns_limit_k_max 16
_diffrn_reflns_limit_k_min -16
_diffrn_reflns_limit_l_max 26
_diffrn_reflns_limit_l_min -26
_diffrn_reflns_number 52191
_diffrn_reflns_point_group_measured_fraction_full 1.000
_diffrn_reflns_point_group_measured_fraction_max 0.996
_diffrn_reflns_theta_full 25.242
_diffrn_reflns_theta_max 30.068
_diffrn_reflns_theta_min 2.628
_diffrn_source 'micro-focus sealed tube'
_diffrn_source_type 'Incoatech I\mS HB'
_exptl_absorpt_coefficient_mu 0.077
_exptl_absorpt_correction_T_max 0.7460
_exptl_absorpt_correction_T_min 0.6455
_exptl_absorpt_correction_type multi-scan
_exptl_absorpt_process_details
;
 SADABS 2016/2: Krause, L., Herbst-Irmer, R., Sheldrick G.M. & Stalke D.,
 J. Appl. Cryst. 48 (2015) 3-10
;
_exptl_crystal_colour red
_exptl_crystal_density_diffrn 1.210
_exptl_crystal_description block
_exptl_crystal_F_000 1072
_exptl_crystal_size_max 0.230
_exptl_crystal_size_mid 0.150
_exptl_crystal_size_min 0.110
_refine_diff_density_max 0.350
_refine_diff_density_min -0.305
_refine_diff_density_rms 0.082
_refine_ls_extinction_method none
_refine_ls_goodness_of_fit_ref 1.056
_refine_ls_hydrogen_treatment constr
_refine_ls_matrix_type full
_refine_ls_number_parameters 169
_refine_ls_number_reflns 3968
_refine_ls_number_restraints 0
_refine_ls_restrained_S_all 1.056
_refine_ls_R_factor_all 0.0627
_refine_ls_R_factor_gt 0.0474
_refine_ls_shift/su_max 0.000
_refine_ls_shift/su_mean 0.000
_refine_ls_structure_factor_coef Fsqd
_refine_ls_weighting_details 'w=1/[\s^2^(Fo^2^)+(0.0504P)^2^+1.3287P] where P=(Fo^2^+2Fc^2^)/3'
_refine_ls_weighting_scheme calc
_refine_ls_wR_factor_gt 0.1138
_refine_ls_wR_factor_ref 0.1207
_reflns_Friedel_coverage 0.000
_reflns_number_gt 3333
_reflns_number_total 3968
_reflns_threshold_expression 'I > 2\s(I)'
_cod_data_source_file d4sc05740f2.cif
_cod_data_source_block mo_ItBu_TMSCHN2_0m_a
_cod_depositor_comments 'Adding full bibliography for 1572840--1572853.cif.'
_cod_database_code 1572842
_shelx_shelxl_version_number 2018/3
_shelx_space_group_comment
;
The symmetry employed for this shelxl refinement is uniquely defined
by the following loop, which should always be used as a source of
symmetry information in preference to the above space-group names.
They are only intended as comments.
;
_shelx_estimated_absorpt_t_min 0.983
_shelx_estimated_absorpt_t_max 0.992

loop_
_space_group_symop_operation_xyz
'x, y, z'
'-x+1/2, -y, z+1/2'
'-x, y+1/2, -z+1/2'
'x+1/2, -y+1/2, -z'
'-x, -y, -z'
'x-1/2, y, -z-1/2'
'x, -y-1/2, z-1/2'
'-x-1/2, y-1/2, z'

loop_
_atom_site_label
_atom_site_type_symbol
_atom_site_fract_x
_atom_site_fract_y
_atom_site_fract_z
_atom_site_U_iso_or_equiv
_atom_site_adp_type
_atom_site_occupancy
_atom_site_site_symmetry_order
_atom_site_calc_flag
_atom_site_refinement_flags_posn
_atom_site_refinement_flags_adp
_atom_site_refinement_flags_occupancy
_atom_site_disorder_assembly
_atom_site_disorder_group
N1 N 0.70818(8) 0.60785(8) 0.60445(5) 0.01510(19) Uani 1 1 d . . . . .
N2 N 0.64484(8) 0.63183(8) 0.49618(5) 0.01612(19) Uani 1 1 d . . . . .
N3 N 0.54660(8) 0.84751(8) 0.58643(6) 0.0205(2) Uani 1 1 d . . . . .
N4 N 0.39810(9) 0.78709(10) 0.64775(7) 0.0292(3) Uani 1 1 d . . . . .
N5 N 0.45834(9) 0.69396(9) 0.62922(6) 0.0239(2) Uani 1 1 d . . . . .
C1 C 0.63094(9) 0.66147(9) 0.56536(6) 0.0147(2) Uani 1 1 d . . . . .
C2 C 0.73179(10) 0.55781(10) 0.49240(6) 0.0210(2) Uani 1 1 d . . . . .
H2 H 0.759461 0.523851 0.450168 0.025 Uiso 1 1 calc R U . . .
C3 C 0.77072(10) 0.54201(10) 0.55912(6) 0.0194(2) Uani 1 1 d . . . . .
H3 H 0.830004 0.494537 0.572492 0.023 Uiso 1 1 calc R U . . .
C4 C 0.72690(9) 0.61709(9) 0.68428(6) 0.0165(2) Uani 1 1 d . . . . .
C5 C 0.64403(11) 0.54192(11) 0.72227(7) 0.0230(2) Uani 1 1 d . . . . .
H5A H 0.655896 0.546166 0.773970 0.034 Uiso 1 1 calc R U . . .
H5B H 0.653742 0.464355 0.706259 0.034 Uiso 1 1 calc R U . . .
H5C H 0.569196 0.566919 0.711008 0.034 Uiso 1 1 calc R U . . .
C6 C 0.71452(11) 0.73924(10) 0.70771(7) 0.0230(3) Uani 1 1 d . . . . .
H6A H 0.745149 0.748486 0.755770 0.035 Uiso 1 1 calc R U . . .
H6B H 0.636384 0.759576 0.708094 0.035 Uiso 1 1 calc R U . . .
H6C H 0.754101 0.787919 0.674287 0.035 Uiso 1 1 calc R U . . .
C7 C 0.84403(10) 0.57809(11) 0.70037(7) 0.0231(2) Uani 1 1 d . . . . .
H7A H 0.860280 0.590340 0.751038 0.035 Uiso 1 1 calc R U . . .
H7B H 0.896132 0.620775 0.671118 0.035 Uiso 1 1 calc R U . . .
H7C H 0.850814 0.498118 0.689288 0.035 Uiso 1 1 calc R U . . .
C8 C 0.58265(10) 0.67608(10) 0.43208(6) 0.0185(2) Uani 1 1 d . . . . .
C9 C 0.61103(12) 0.60277(11) 0.36771(7) 0.0250(3) Uani 1 1 d . . . . .
H9A H 0.567605 0.626881 0.326370 0.037 Uiso 1 1 calc R U . . .
H9B H 0.594098 0.524347 0.378711 0.037 Uiso 1 1 calc R U . . .
H9C H 0.689577 0.610078 0.356783 0.037 Uiso 1 1 calc R U . . .
C10 C 0.45885(11) 0.66970(12) 0.44629(7) 0.0265(3) Uani 1 1 d . . . . .
H10A H 0.418652 0.688168 0.402469 0.040 Uiso 1 1 calc R U . . .
H10B H 0.439101 0.723152 0.483903 0.040 Uiso 1 1 calc R U . . .
H10C H 0.439464 0.593682 0.461602 0.040 Uiso 1 1 calc R U . . .
C11 C 0.62124(11) 0.79606(10) 0.41866(7) 0.0233(3) Uani 1 1 d . . . . .
H11A H 0.584747 0.825673 0.375975 0.035 Uiso 1 1 calc R U . . .
H11B H 0.701124 0.796632 0.411453 0.035 Uiso 1 1 calc R U . . .
H11C H 0.602619 0.842847 0.459942 0.035 Uiso 1 1 calc R U . . .
C12 C 0.54469(9) 0.73495(9) 0.59358(6) 0.0167(2) Uani 1 1 d . . . . .
C13 C 0.45366(10) 0.87346(10) 0.62195(7) 0.0219(2) Uani 1 1 d . . . . .
H13 H 0.429626 0.948615 0.628064 0.026 Uiso 1 1 calc R U . . .

loop_
_atom_site_aniso_label
_atom_site_aniso_U_11
_atom_site_aniso_U_22
_atom_site_aniso_U_33
_atom_site_aniso_U_23
_atom_site_aniso_U_13
_atom_site_aniso_U_12
N1 0.0165(4) 0.0139(4) 0.0149(4) 0.0004(3) 0.0016(3) 0.0016(3)
N2 0.0190(4) 0.0146(4) 0.0148(4) 0.0013(3) 0.0012(3) 0.0001(3)
N3 0.0198(5) 0.0157(5) 0.0260(5) 0.0000(4) 0.0012(4) 0.0008(4)
N4 0.0239(5) 0.0298(6) 0.0339(6) 0.0009(5) 0.0080(5) 0.0072(4)
N5 0.0206(5) 0.0221(5) 0.0290(5) 0.0027(4) 0.0056(4) 0.0010(4)
C1 0.0160(5) 0.0125(4) 0.0155(5) 0.0007(4) 0.0009(4) -0.0015(4)
C2 0.0254(6) 0.0188(5) 0.0187(5) -0.0003(4) 0.0043(5) 0.0048(4)
C3 0.0211(5) 0.0179(5) 0.0192(5) 0.0004(4) 0.0039(4) 0.0059(4)
C4 0.0188(5) 0.0177(5) 0.0131(5) -0.0001(4) 0.0001(4) 0.0017(4)
C5 0.0252(6) 0.0242(6) 0.0195(5) 0.0043(4) 0.0041(5) -0.0003(5)
C6 0.0298(6) 0.0194(5) 0.0198(5) -0.0043(4) -0.0042(5) 0.0023(5)
C7 0.0197(5) 0.0274(6) 0.0221(6) 0.0018(5) -0.0028(5) 0.0045(5)
C8 0.0226(5) 0.0182(5) 0.0148(5) 0.0035(4) -0.0032(4) -0.0025(4)
C9 0.0343(7) 0.0241(6) 0.0166(5) -0.0002(4) -0.0017(5) -0.0051(5)
C10 0.0220(6) 0.0327(7) 0.0248(6) 0.0051(5) -0.0045(5) -0.0035(5)
C11 0.0304(6) 0.0175(5) 0.0221(6) 0.0047(4) -0.0023(5) -0.0032(5)
C12 0.0162(5) 0.0152(5) 0.0188(5) 0.0001(4) -0.0009(4) 0.0003(4)
C13 0.0177(5) 0.0216(6) 0.0264(6) -0.0048(4) 0.0013(5) 0.0060(4)

loop_
_atom_type_symbol
_atom_type_description
_atom_type_scat_dispersion_real
_atom_type_scat_dispersion_imag
_atom_type_scat_source
C C 0.0033 0.0016 'International Tables Vol C Tables 4.2.6.8 and 6.1.1.4'
H H 0.0000 0.0000 'International Tables Vol C Tables 4.2.6.8 and 6.1.1.4'
N N 0.0061 0.0033 'International Tables Vol C Tables 4.2.6.8 and 6.1.1.4'

loop_
_geom_angle_atom_site_label_1
_geom_angle_atom_site_label_2
_geom_angle_atom_site_label_3
_geom_angle
_geom_angle_site_symmetry_1
_geom_angle_site_symmetry_3
_geom_angle_publ_flag
C1 N1 C3 108.54(9) . . ?
C1 N1 C4 127.15(9) . . ?
C3 N1 C4 124.31(9) . . ?
C1 N2 C2 108.19(9) . . ?
C1 N2 C8 127.27(10) . . ?
C2 N2 C8 124.42(10) . . ?
C13 N3 C12 99.52(10) . . ?
C13 N4 N5 105.41(10) . . ?
C12 N5 N4 104.37(10) . . ?
N1 C1 N2 107.94(9) . . ?
N1 C1 C12 125.79(10) . . ?
N2 C1 C12 126.22(10) . . ?
C3 C2 N2 108.09(10) . . ?
C3 C2 H2 126.0 . . ?
N2 C2 H2 126.0 . . ?
C2 C3 N1 107.23(10) . . ?
C2 C3 H3 126.4 . . ?
N1 C3 H3 126.4 . . ?
N1 C4 C5 108.55(9) . . ?
N1 C4 C7 108.19(9) . . ?
C5 C4 C7 110.13(10) . . ?
N1 C4 C6 109.72(9) . . ?
C5 C4 C6 111.21(10) . . ?
C7 C4 C6 108.99(10) . . ?
C4 C5 H5A 109.5 . . ?
C4 C5 H5B 109.5 . . ?
H5A C5 H5B 109.5 . . ?
C4 C5 H5C 109.5 . . ?
H5A C5 H5C 109.5 . . ?
H5B C5 H5C 109.5 . . ?
C4 C6 H6A 109.5 . . ?
C4 C6 H6B 109.5 . . ?
H6A C6 H6B 109.5 . . ?
C4 C6 H6C 109.5 . . ?
H6A C6 H6C 109.5 . . ?
H6B C6 H6C 109.5 . . ?
C4 C7 H7A 109.5 . . ?
C4 C7 H7B 109.5 . . ?
H7A C7 H7B 109.5 . . ?
C4 C7 H7C 109.5 . . ?
H7A C7 H7C 109.5 . . ?
H7B C7 H7C 109.5 . . ?
N2 C8 C11 107.72(9) . . ?
N2 C8 C9 108.24(10) . . ?
C11 C8 C9 109.72(10) . . ?
N2 C8 C10 109.62(9) . . ?
C11 C8 C10 112.16(11) . . ?
C9 C8 C10 109.29(10) . . ?
C8 C9 H9A 109.5 . . ?
C8 C9 H9B 109.5 . . ?
H9A C9 H9B 109.5 . . ?
C8 C9 H9C 109.5 . . ?
H9A C9 H9C 109.5 . . ?
H9B C9 H9C 109.5 . . ?
C8 C10 H10A 109.5 . . ?
C8 C10 H10B 109.5 . . ?
H10A C10 H10B 109.5 . . ?
C8 C10 H10C 109.5 . . ?
H10A C10 H10C 109.5 . . ?
H10B C10 H10C 109.5 . . ?
C8 C11 H11A 109.5 . . ?
C8 C11 H11B 109.5 . . ?
H11A C11 H11B 109.5 . . ?
C8 C11 H11C 109.5 . . ?
H11A C11 H11C 109.5 . . ?
H11B C11 H11C 109.5 . . ?
N5 C12 N3 115.29(10) . . ?
N5 C12 C1 121.52(10) . . ?
N3 C12 C1 123.19(10) . . ?
N4 C13 N3 115.40(11) . . ?
N4 C13 H13 122.3 . . ?
N3 C13 H13 122.3 . . ?

loop_
_geom_bond_atom_site_label_1
_geom_bond_atom_site_label_2
_geom_bond_distance
_geom_bond_site_symmetry_2
_geom_bond_publ_flag
N1 C1 1.3513(14) . ?
N1 C3 1.3838(14) . ?
N1 C4 1.5160(14) . ?
N2 C1 1.3533(14) . ?
N2 C2 1.3790(15) . ?
N2 C8 1.5134(14) . ?
N3 C13 1.3467(15) . ?
N3 C12 1.3499(14) . ?
N4 C13 1.3233(17) . ?
N4 N5 1.3751(15) . ?
N5 C12 1.3362(15) . ?
C1 C12 1.4651(15) . ?
C2 C3 1.3491(17) . ?
C2 H2 0.9500 . ?
C3 H3 0.9500 . ?
C4 C5 1.5247(16) . ?
C4 C7 1.5273(16) . ?
C4 C6 1.5296(16) . ?
C5 H5A 0.9800 . ?
C5 H5B 0.9800 . ?
C5 H5C 0.9800 . ?
C6 H6A 0.9800 . ?
C6 H6B 0.9800 . ?
C6 H6C 0.9800 . ?
C7 H7A 0.9800 . ?
C7 H7B 0.9800 . ?
C7 H7C 0.9800 . ?
C8 C11 1.5272(16) . ?
C8 C9 1.5288(17) . ?
C8 C10 1.5296(17) . ?
C9 H9A 0.9800 . ?
C9 H9B 0.9800 . ?
C9 H9C 0.9800 . ?
C10 H10A 0.9800 . ?
C10 H10B 0.9800 . ?
C10 H10C 0.9800 . ?
C11 H11A 0.9800 . ?
C11 H11B 0.9800 . ?
C11 H11C 0.9800 . ?
C13 H13 0.9500 . ?

loop_
_geom_torsion_atom_site_label_1
_geom_torsion_atom_site_label_2
_geom_torsion_atom_site_label_3
_geom_torsion_atom_site_label_4
_geom_torsion
_geom_torsion_site_symmetry_1
_geom_torsion_site_symmetry_2
_geom_torsion_site_symmetry_3
_geom_torsion_site_symmetry_4
_geom_torsion_publ_flag
C13 N4 N5 C12 -0.17(14) . . . . ?
C3 N1 C1 N2 -0.89(12) . . . . ?
C4 N1 C1 N2 178.36(10) . . . . ?
C3 N1 C1 C12 176.78(10) . . . . ?
C4 N1 C1 C12 -3.97(17) . . . . ?
C2 N2 C1 N1 0.45(12) . . . . ?
C8 N2 C1 N1 -175.78(10) . . . . ?
C2 N2 C1 C12 -177.21(11) . . . . ?
C8 N2 C1 C12 6.56(18) . . . . ?
C1 N2 C2 C3 0.18(13) . . . . ?
C8 N2 C2 C3 176.54(10) . . . . ?
N2 C2 C3 N1 -0.72(14) . . . . ?
C1 N1 C3 C2 1.00(13) . . . . ?
C4 N1 C3 C2 -178.28(10) . . . . ?
C1 N1 C4 C5 80.90(13) . . . . ?
C3 N1 C4 C5 -99.96(12) . . . . ?
C1 N1 C4 C7 -159.61(11) . . . . ?
C3 N1 C4 C7 19.53(14) . . . . ?
C1 N1 C4 C6 -40.82(15) . . . . ?
C3 N1 C4 C6 138.32(11) . . . . ?
C1 N2 C8 C11 72.06(14) . . . . ?
C2 N2 C8 C11 -103.59(13) . . . . ?
C1 N2 C8 C9 -169.37(11) . . . . ?
C2 N2 C8 C9 14.98(15) . . . . ?
C1 N2 C8 C10 -50.24(15) . . . . ?
C2 N2 C8 C10 134.11(12) . . . . ?
N4 N5 C12 N3 -0.43(14) . . . . ?
N4 N5 C12 C1 178.95(11) . . . . ?
C13 N3 C12 N5 0.80(13) . . . . ?
C13 N3 C12 C1 -178.56(11) . . . . ?
N1 C1 C12 N5 -72.83(16) . . . . ?
N2 C1 C12 N5 104.42(14) . . . . ?
N1 C1 C12 N3 106.50(14) . . . . ?
N2 C1 C12 N3 -76.25(16) . . . . ?
N5 N4 C13 N3 0.73(16) . . . . ?
C12 N3 C13 N4 -0.93(14) . . . . ?
